data_2230787
loop_
_publ_author_name
'Zhang, Zhen'

_publ_section_title
;
 3-Chloro-<i>N</i>'-(4-hydroxy-3-nitrobenzylidene)benzohydrazide
 methanol disolvate
;
_journal_coeditor_code LH5265
_journal_issue 7
_journal_name_full 'Acta Crystallographica Section E'
_journal_page_first o1630
_journal_paper_doi 10.1107/S1600536811021568
_journal_volume 67
_journal_year 2011
_chemical_formula_iupac 'C14 H10 Cl N3 O4, 2C H4 O'
_chemical_formula_moiety 'C14 H10 Cl N3 O4, 2(C H4 O)'
_chemical_formula_sum 'C16 H18 Cl N3 O6'
_chemical_formula_weight 383.78
_chemical_name_systematic
;
3-Chloro-<i>N</i>'-(4-hydroxy-3-nitrobenzylidene)benzohydrazide methanol
disolvate
;
_space_group_IT_number 14
_symmetry_cell_setting monoclinic
_symmetry_space_group_name_Hall '-P 2ybc'
_symmetry_space_group_name_H-M 'P 1 21/c 1'
_atom_sites_solution_hydrogens geom
_atom_sites_solution_primary direct
_atom_sites_solution_secondary difmap
_audit_creation_method SHELXL-97
_cell_angle_alpha 90.00
_cell_angle_beta 94.689(4)
_cell_angle_gamma 90.00
_cell_formula_units_Z 4
_cell_length_a 7.626(2)
_cell_length_b 18.846(5)
_cell_length_c 12.739(3)
_cell_measurement_reflns_used 954
_cell_measurement_temperature 298(2)
_cell_measurement_theta_max 24.5
_cell_measurement_theta_min 2.5
_cell_volume 1824.7(8)
_computing_cell_refinement 'SAINT (Bruker, 2009)'
_computing_data_collection 'APEX2 (Bruker, 2009)'
_computing_data_reduction 'SAINT (Bruker, 2009)'
_computing_molecular_graphics 'SHELXTL (Sheldrick, 2008)'
_computing_publication_material 'SHELXTL (Sheldrick, 2008)'
_computing_structure_refinement 'SHELXTL (Sheldrick, 2008)'
_computing_structure_solution 'SHELXTL (Sheldrick, 2008)'
_diffrn_ambient_temperature 298(2)
_diffrn_measured_fraction_theta_full 0.978
_diffrn_measured_fraction_theta_max 0.978
_diffrn_measurement_device_type 'Bruker SMART APEX CCD'
_diffrn_measurement_method '\w scans'
_diffrn_radiation_monochromator graphite
_diffrn_radiation_source 'fine-focus sealed tube'
_diffrn_radiation_type MoK\a
_diffrn_radiation_wavelength 0.71073
_diffrn_reflns_av_R_equivalents 0.0481
_diffrn_reflns_av_sigmaI/netI 0.0854
_diffrn_reflns_limit_h_max 9
_diffrn_reflns_limit_h_min -9
_diffrn_reflns_limit_k_max 23
_diffrn_reflns_limit_k_min -22
_diffrn_reflns_limit_l_max 8
_diffrn_reflns_limit_l_min -15
_diffrn_reflns_number 7726
_diffrn_reflns_theta_full 26.50
_diffrn_reflns_theta_max 26.50
_diffrn_reflns_theta_min 2.68
_diffrn_standards_number 0
_exptl_absorpt_coefficient_mu 0.247
_exptl_absorpt_correction_T_max 0.9499
_exptl_absorpt_correction_T_min 0.9454
_exptl_absorpt_correction_type multi-scan
_exptl_absorpt_process_details '(SADABS; Bruker, 2009)'
_exptl_crystal_colour yellow
_exptl_crystal_density_diffrn 1.397
_exptl_crystal_density_method 'not measured'
_exptl_crystal_description block
_exptl_crystal_F_000 800
_exptl_crystal_size_max 0.23
_exptl_crystal_size_mid 0.23
_exptl_crystal_size_min 0.21
_refine_diff_density_max 0.759
_refine_diff_density_min -0.263
_refine_ls_extinction_method none
_refine_ls_goodness_of_fit_ref 1.060
_refine_ls_hydrogen_treatment mixed
_refine_ls_matrix_type full
_refine_ls_number_parameters 243
_refine_ls_number_reflns 3695
_refine_ls_number_restraints 1
_refine_ls_restrained_S_all 1.060
_refine_ls_R_factor_all 0.1406
_refine_ls_R_factor_gt 0.0666
_refine_ls_shift/su_max 0.001
_refine_ls_shift/su_mean 0.000
_refine_ls_structure_factor_coef Fsqd
_refine_ls_weighting_details 'calc w=1/[\s^2^(Fo^2^)+(0.0891P)^2^] where P=(Fo^2^+2Fc^2^)/3'
_refine_ls_weighting_scheme calc
_refine_ls_wR_factor_gt 0.1702
_refine_ls_wR_factor_ref 0.2082
_reflns_number_gt 1842
_reflns_number_total 3695
_reflns_threshold_expression I>2\s(I)
_cod_data_source_file lh5265.cif
_cod_data_source_block I
_cod_original_cell_volume 1824.6(8)
_cod_original_sg_symbol_H-M 'P 21/c'
_cod_database_code 2230787
_cod_database_fobs_code 2230787

loop_
_symmetry_equiv_pos_as_xyz
'x, y, z'
'-x, y+1/2, -z+1/2'
'-x, -y, -z'
'x, -y-1/2, z-1/2'

loop_
_atom_site_type_symbol
_atom_site_label
_atom_site_fract_x
_atom_site_fract_y
_atom_site_fract_z
_atom_site_U_iso_or_equiv
_atom_site_adp_type
_atom_site_calc_flag
_atom_site_refinement_flags
_atom_site_occupancy
_atom_site_symmetry_multiplicity
_atom_site_disorder_assembly
_atom_site_disorder_group
Cl Cl1 1.06078(17) -0.35391(5) 0.03312(9) 0.0708(4) Uani d . 1 1 . .
N N1 0.4832(5) 0.32118(17) -0.0141(3) 0.0546(9) Uani d . 1 1 . .
N N2 0.7478(4) 0.02147(15) 0.0491(2) 0.0526(9) Uani d . 1 1 . .
N N3 0.7737(5) -0.03895(16) -0.0091(2) 0.0518(9) Uani d D 1 1 . .
O O1 0.4617(5) 0.37833(14) 0.0290(2) 0.0781(10) Uani d . 1 1 . .
O O2 0.4421(4) 0.31188(15) -0.1072(2) 0.0768(10) Uani d . 1 1 . .
O O3 0.5851(4) 0.32945(13) 0.21283(19) 0.0652(9) Uani d . 1 1 . .
H H3A 0.5220 0.3575 0.1780 0.098 Uiso calc R 1 1 . .
O O4 0.8426(5) -0.10265(14) 0.1374(2) 0.0773(10) Uani d . 1 1 . .
O O5 0.3664(4) 0.45501(16) 0.2154(2) 0.0744(9) Uani d . 1 1 . .
H H5 0.3000 0.4414 0.2587 0.112 Uiso calc R 1 1 . .
O O6 0.6850(6) 0.5111(2) 0.2745(3) 0.1082(14) Uani d . 1 1 . .
H H6 0.5888 0.4937 0.2563 0.162 Uiso calc R 1 1 . .
C C1 0.6684(5) 0.14309(18) 0.0505(3) 0.0474(10) Uani d . 1 1 . .
C C2 0.5915(5) 0.19991(18) -0.0036(3) 0.0452(9) Uani d . 1 1 . .
H H2 0.5575 0.1957 -0.0751 0.054 Uiso calc R 1 1 . .
C C3 0.5644(5) 0.26316(18) 0.0480(3) 0.0437(9) Uani d . 1 1 . .
C C4 0.6108(5) 0.27168(19) 0.1552(3) 0.0482(10) Uani d . 1 1 . .
C C5 0.6913(6) 0.2144(2) 0.2073(3) 0.0566(11) Uani d . 1 1 . .
H H5A 0.7265 0.2186 0.2787 0.068 Uiso calc R 1 1 . .
C C6 0.7208(6) 0.1523(2) 0.1581(3) 0.0559(11) Uani d . 1 1 . .
H H6A 0.7765 0.1153 0.1959 0.067 Uiso calc R 1 1 . .
C C7 0.6967(5) 0.07624(19) -0.0032(3) 0.0530(10) Uani d . 1 1 . .
H H7 0.6772 0.0736 -0.0761 0.064 Uiso calc R 1 1 . .
C C8 0.8224(5) -0.09925(19) 0.0410(3) 0.0495(10) Uani d . 1 1 . .
C C9 0.8502(5) -0.16287(17) -0.0252(3) 0.0402(9) Uani d . 1 1 . .
C C10 0.9332(5) -0.22067(18) 0.0246(3) 0.0459(9) Uani d . 1 1 . .
H H10 0.9724 -0.2180 0.0956 0.055 Uiso calc R 1 1 . .
C C11 0.9576(5) -0.28200(18) -0.0311(3) 0.0452(9) Uani d . 1 1 . .
C C12 0.9009(5) -0.2878(2) -0.1355(3) 0.0543(11) Uani d . 1 1 . .
H H12 0.9173 -0.3296 -0.1722 0.065 Uiso calc R 1 1 . .
C C13 0.8189(6) -0.2303(2) -0.1848(3) 0.0564(11) Uani d . 1 1 . .
H H13 0.7805 -0.2333 -0.2558 0.068 Uiso calc R 1 1 . .
C C14 0.7929(5) -0.16866(19) -0.1309(3) 0.0498(10) Uani d . 1 1 . .
H H14 0.7365 -0.1305 -0.1656 0.060 Uiso calc R 1 1 . .
H H3 0.771(5) -0.0374(19) -0.0792(9) 0.060 Uiso d D 1 1 . .
C C15 0.2719(8) 0.4968(2) 0.1385(4) 0.0930(17) Uani d . 1 1 . .
H H15A 0.2107 0.5338 0.1724 0.139 Uiso calc R 1 1 . .
H H15B 0.1885 0.4676 0.0979 0.139 Uiso calc R 1 1 . .
H H15C 0.3520 0.5175 0.0929 0.139 Uiso calc R 1 1 . .
C C16 0.7983(9) 0.5025(3) 0.1930(5) 0.132(2) Uani d . 1 1 . .
H H16A 0.7729 0.5382 0.1402 0.198 Uiso calc R 1 1 . .
H H16B 0.7808 0.4563 0.1620 0.198 Uiso calc R 1 1 . .
H H16C 0.9183 0.5071 0.2215 0.198 Uiso calc R 1 1 . .

loop_
_atom_site_aniso_label
_atom_site_aniso_U_11
_atom_site_aniso_U_22
_atom_site_aniso_U_33
_atom_site_aniso_U_12
_atom_site_aniso_U_13
_atom_site_aniso_U_23
Cl1 0.0871(10) 0.0429(6) 0.0794(8) 0.0123(6) -0.0122(6) 0.0061(5)
N1 0.064(2) 0.048(2) 0.051(2) 0.0092(17) 0.0017(17) 0.0028(16)
N2 0.058(2) 0.0397(17) 0.0606(19) 0.0051(16) 0.0061(16) -0.0027(15)
N3 0.064(2) 0.0435(18) 0.0480(17) 0.0113(16) 0.0056(17) -0.0019(15)
O1 0.124(3) 0.0458(16) 0.0628(18) 0.0307(18) -0.0022(18) -0.0022(14)
O2 0.104(3) 0.070(2) 0.0520(18) 0.0192(18) -0.0196(17) -0.0038(14)
O3 0.095(3) 0.0486(16) 0.0492(15) 0.0114(16) -0.0097(15) -0.0068(13)
O4 0.127(3) 0.0578(17) 0.0454(16) 0.0261(18) -0.0019(17) -0.0041(13)
O5 0.086(3) 0.077(2) 0.0608(19) 0.0012(19) 0.0064(17) 0.0053(15)
O6 0.140(4) 0.105(3) 0.078(2) -0.042(3) 0.000(2) -0.014(2)
C1 0.051(3) 0.039(2) 0.052(2) 0.0008(19) 0.0063(19) 0.0016(17)
C2 0.045(2) 0.044(2) 0.047(2) -0.0023(18) 0.0038(17) -0.0009(16)
C3 0.049(3) 0.0349(19) 0.047(2) 0.0026(18) 0.0043(18) 0.0056(15)
C4 0.057(3) 0.042(2) 0.044(2) -0.0030(19) -0.0013(19) -0.0009(17)
C5 0.070(3) 0.054(2) 0.043(2) 0.003(2) -0.007(2) 0.0006(18)
C6 0.064(3) 0.047(2) 0.055(2) 0.006(2) -0.002(2) 0.0099(18)
C7 0.060(3) 0.045(2) 0.054(2) 0.001(2) 0.007(2) -0.0011(18)
C8 0.057(3) 0.042(2) 0.049(2) 0.0069(19) 0.0000(19) -0.0014(17)
C9 0.039(2) 0.040(2) 0.0413(19) 0.0031(17) 0.0015(16) -0.0003(15)
C10 0.049(3) 0.044(2) 0.044(2) 0.0033(19) 0.0000(18) -0.0002(16)
C11 0.044(2) 0.0346(19) 0.057(2) -0.0009(17) 0.0000(18) 0.0045(16)
C12 0.059(3) 0.047(2) 0.056(2) 0.003(2) -0.003(2) -0.0118(18)
C13 0.062(3) 0.059(3) 0.047(2) 0.004(2) -0.006(2) -0.0042(19)
C14 0.051(3) 0.047(2) 0.050(2) 0.0079(19) -0.0027(19) 0.0044(17)
C15 0.113(5) 0.074(3) 0.092(3) 0.034(3) 0.012(3) 0.018(3)
C16 0.136(6) 0.136(6) 0.133(5) -0.021(5) 0.061(5) -0.028(5)

loop_
_atom_type_symbol
_atom_type_description
_atom_type_scat_dispersion_real
_atom_type_scat_dispersion_imag
_atom_type_scat_source
C C 0.0033 0.0016 'International Tables Vol C Tables 4.2.6.8 and 6.1.1.4'
H H 0.0000 0.0000 'International Tables Vol C Tables 4.2.6.8 and 6.1.1.4'
N N 0.0061 0.0033 'International Tables Vol C Tables 4.2.6.8 and 6.1.1.4'
O O 0.0106 0.0060 'International Tables Vol C Tables 4.2.6.8 and 6.1.1.4'
Cl Cl 0.1484 0.1585 'International Tables Vol C Tables 4.2.6.8 and 6.1.1.4'

loop_
_geom_angle_atom_site_label_1
_geom_angle_atom_site_label_2
_geom_angle_atom_site_label_3
_geom_angle_site_symmetry_1
_geom_angle_site_symmetry_3
_geom_angle
_geom_angle_publ_flag
O2 N1 O1 . . 122.1(3) ?
O2 N1 C3 . . 119.1(3) ?
O1 N1 C3 . . 118.8(3) ?
C7 N2 N3 . . 116.0(3) ?
C8 N3 N2 . . 119.3(3) ?
C8 N3 H3 . . 119(2) ?
N2 N3 H3 . . 121(2) ?
C4 O3 H3A . . 109.5 ?
C15 O5 H5 . . 109.5 ?
C16 O6 H6 . . 109.5 ?
C2 C1 C6 . . 117.8(3) ?
C2 C1 C7 . . 120.7(3) ?
C6 C1 C7 . . 121.5(3) ?
C1 C2 C3 . . 120.4(3) ?
C1 C2 H2 . . 119.8 ?
C3 C2 H2 . . 119.8 ?
C2 C3 C4 . . 122.0(3) ?
C2 C3 N1 . . 117.5(3) ?
C4 C3 N1 . . 120.6(3) ?
O3 C4 C5 . . 116.8(3) ?
O3 C4 C3 . . 126.6(3) ?
C5 C4 C3 . . 116.6(3) ?
C6 C5 C4 . . 122.4(4) ?
C6 C5 H5A . . 118.8 ?
C4 C5 H5A . . 118.8 ?
C5 C6 C1 . . 120.9(3) ?
C5 C6 H6A . . 119.6 ?
C1 C6 H6A . . 119.6 ?
N2 C7 C1 . . 120.4(3) ?
N2 C7 H7 . . 119.8 ?
C1 C7 H7 . . 119.8 ?
O4 C8 N3 . . 121.8(3) ?
O4 C8 C9 . . 120.8(3) ?
N3 C8 C9 . . 117.4(3) ?
C14 C9 C10 . . 118.6(3) ?
C14 C9 C8 . . 124.4(3) ?
C10 C9 C8 . . 117.0(3) ?
C11 C10 C9 . . 119.9(3) ?
C11 C10 H10 . . 120.0 ?
C9 C10 H10 . . 120.0 ?
C12 C11 C10 . . 121.5(3) ?
C12 C11 Cl1 . . 119.3(3) ?
C10 C11 Cl1 . . 119.1(3) ?
C11 C12 C13 . . 118.4(3) ?
C11 C12 H12 . . 120.8 ?
C13 C12 H12 . . 120.8 ?
C14 C13 C12 . . 121.2(4) ?
C14 C13 H13 . . 119.4 ?
C12 C13 H13 . . 119.4 ?
C13 C14 C9 . . 120.4(3) ?
C13 C14 H14 . . 119.8 ?
C9 C14 H14 . . 119.8 ?
O5 C15 H15A . . 109.5 ?
O5 C15 H15B . . 109.5 ?
H15A C15 H15B . . 109.5 ?
O5 C15 H15C . . 109.5 ?
H15A C15 H15C . . 109.5 ?
H15B C15 H15C . . 109.5 ?
O6 C16 H16A . . 109.5 ?
O6 C16 H16B . . 109.5 ?
H16A C16 H16B . . 109.5 ?
O6 C16 H16C . . 109.5 ?
H16A C16 H16C . . 109.5 ?
H16B C16 H16C . . 109.5 ?

loop_
_geom_bond_atom_site_label_1
_geom_bond_atom_site_label_2
_geom_bond_site_symmetry_2
_geom_bond_distance
_geom_bond_publ_flag
Cl1 C11 . 1.738(3) ?
N1 O2 . 1.214(4) ?
N1 O1 . 1.226(4) ?
N1 C3 . 1.458(4) ?
N2 C7 . 1.272(4) ?
N2 N3 . 1.382(4) ?
N3 C8 . 1.341(4) ?
N3 H3 . 0.893(10) ?
O3 C4 . 1.336(4) ?
O3 H3A . 0.8200 ?
O4 C8 . 1.227(4) ?
O5 C15 . 1.409(5) ?
O5 H5 . 0.8200 ?
O6 C16 . 1.413(6) ?
O6 H6 . 0.8200 ?
C1 C2 . 1.378(5) ?
C1 C6 . 1.406(5) ?
C1 C7 . 1.458(5) ?
C2 C3 . 1.385(5) ?
C2 H2 . 0.9300 ?
C3 C4 . 1.392(5) ?
C4 C5 . 1.385(5) ?
C5 C6 . 1.355(5) ?
C5 H5A . 0.9300 ?
C6 H6A . 0.9300 ?
C7 H7 . 0.9300 ?
C8 C9 . 1.491(5) ?
C9 C14 . 1.386(5) ?
C9 C10 . 1.387(4) ?
C10 C11 . 1.377(5) ?
C10 H10 . 0.9300 ?
C11 C12 . 1.369(5) ?
C12 C13 . 1.377(5) ?
C12 H12 . 0.9300 ?
C13 C14 . 1.371(5) ?
C13 H13 . 0.9300 ?
C14 H14 . 0.9300 ?
C15 H15A . 0.9600 ?
C15 H15B . 0.9600 ?
C15 H15C . 0.9600 ?
C16 H16A . 0.9600 ?
C16 H16B . 0.9600 ?
C16 H16C . 0.9600 ?

loop_
_geom_hbond_atom_site_label_D
_geom_hbond_atom_site_label_H
_geom_hbond_atom_site_label_A
_geom_hbond_site_symmetry_A
_geom_hbond_distance_DH
_geom_hbond_distance_HA
_geom_hbond_distance_DA
_geom_hbond_angle_DHA
O3 H3A O1 . 0.82 1.96 2.618(4) 137
O3 H3A O5 . 0.82 2.26 2.896(4) 135
O6 H6 O5 . 0.82 1.88 2.700(5) 179
N3 H3 O6 4_565 0.893(10) 1.988(18) 2.834(4) 158(4)
O5 H5 O4 2_655 0.82 1.96 2.779(4) 173
